data_2001545
loop_
_publ_author_name
'Schouten, A.'
'Kanters, J. A.'
'Poonia, N. S.'

_publ_contact_author
;
     A. Schouten
     Department of Crystal and Structural Chemistry
     Bijvoet Center for Biomolecular Research
     University of Utrecht
     Padualaan 8
     3584 CH Utrecht, The Netherlands.
;
_publ_section_title
;
 Structure of the benzo-15-crown-5--3,5-dinitrobenzoic acid--water
 (1/1/1) complex
;
_journal_issue 7
_journal_name_full 'Acta Crystallographica Section C'
_journal_page_first 1376
_journal_page_last 1378
_journal_paper_doi 10.1107/S010827019201357X
_journal_volume 49
_journal_year 1993
_chemical_formula_moiety 'C7 H4 N2 O6, C14 H20 O5, H2 O'
_chemical_formula_sum 'C21 H26 N2 O12'
_chemical_formula_weight 498.44
_chemical_melting_point 373.0(5)
_chemical_name_systematic
;
(3,5-dinitrobenzoic acid)(benzo-15-crown-5)monohydrate
;
_space_group_IT_number 4
_symmetry_cell_setting monoclinic
_symmetry_space_group_name_Hall 'P 2yb'
_symmetry_space_group_name_H-M 'P 1 21 1'
_audit_creation_method 'PLATON_TABLE_ACC option'
_cell_angle_alpha 90
_cell_angle_beta 106.916(4)
_cell_angle_gamma 90
_cell_formula_units_Z 2
_cell_length_a 7.0711(4)
_cell_length_b 15.0900(10)
_cell_length_c 11.1925(6)
_cell_measurement_reflns_used 25
_cell_measurement_temperature 100
_cell_measurement_theta_max 17.51
_cell_measurement_theta_min 10.62
_cell_volume 1142.60(12)
_computing_cell_refinement 'SET4 (de Boer & Duisenberg, 1984)'
_computing_data_collection 'CAD4 software (Enraf-Nonius, 1985)'
_computing_data_reduction 'HELENA (Spek, 1990)'
_computing_molecular_graphics 'ORTEP (Johnson, 1976)'
_computing_publication_material 'PLATON (Spek, 1990)'
_computing_structure_refinement 'SHELX76 (Sheldrick, 1976)'
_computing_structure_solution 'SHELXS86 (Sheldrick, 1990)'
_diffrn_ambient_temperature 100
_diffrn_measurement_device 'Enraf-Nonius CAD-4 diffractometer'
_diffrn_measurement_method \w/2\q
_diffrn_radiation_monochromator 'Zr filter'
_diffrn_radiation_source 'X-ray tube'
_diffrn_radiation_type 'Mo K\a'
_diffrn_radiation_wavelength 0.71073
_diffrn_reflns_av_R_equivalents 0.041
_diffrn_reflns_av_sigmaI/netI 0.0198
_diffrn_reflns_limit_h_max 0
_diffrn_reflns_limit_h_min -10
_diffrn_reflns_limit_k_max 20
_diffrn_reflns_limit_k_min -20
_diffrn_reflns_limit_l_max 15
_diffrn_reflns_limit_l_min -15
_diffrn_reflns_number 6772
_diffrn_reflns_theta_max 30.26
_diffrn_reflns_theta_min 1.35
_diffrn_standards_decay_% 2.3
_diffrn_standards_interval_time 60
_diffrn_standards_number 3
_exptl_absorpt_coefficient_mu 0.113
_exptl_absorpt_correction_type none
_exptl_crystal_colour yellow
_exptl_crystal_density_diffrn 1.449
_exptl_crystal_description rod
_exptl_crystal_F_000 524
_exptl_crystal_size_max 0.78
_exptl_crystal_size_mid 0.22
_exptl_crystal_size_min 0.17
_refine_diff_density_max 0.27
_refine_diff_density_min -0.26
_refine_ls_abs_structure_details
;
;
_refine_ls_extinction_coef 0.0016
_refine_ls_extinction_method SHELX76
_refine_ls_goodness_of_fit_obs 1.49
_refine_ls_hydrogen_treatment refall
_refine_ls_matrix_type full
_refine_ls_number_parameters 420
_refine_ls_number_reflns 2992
_refine_ls_R_factor_obs 0.0332
_refine_ls_shift/esd_max 0.037
_refine_ls_shift/esd_mean 0.0050
_refine_ls_structure_factor_coef F
_refine_ls_weighting_details 'w = 1/[\s^2^(F)]'
_refine_ls_weighting_scheme calc
_refine_ls_wR_factor_obs 0.0297
_reflns_number_observed 2992
_reflns_number_total 3413
_reflns_observed_criterion >2.5sigma(I)
_cod_data_source_file ha1021.cif
_cod_data_source_block default
_cod_depositor_comments
;
The following automatic conversions were performed:

'_refine_ls_weighting_scheme' value 'w = 1/[\s^2^(F)]' was changed to
'calc'. New tag '_refine_ls_weighting_details' was created. The value
of the new tag was set to 'w = 1/[\s^2^(F)]'.

Automatic conversion script
Id: cif_fix_values 3143 2015-03-26 13:38:13Z robertas 
;
_cod_original_sg_symbol_H-M 'P 21'
_cod_database_code 2001545

loop_
_symmetry_equiv_pos_as_xyz
'+x,    +y, +z'
'-x, 1/2+y, -z'

loop_
_atom_site_aniso_label
_atom_site_aniso_U_11
_atom_site_aniso_U_22
_atom_site_aniso_U_33
_atom_site_aniso_U_12
_atom_site_aniso_U_13
_atom_site_aniso_U_23
O7 0.0240(8) 0.0125(7) 0.0146(7) 0.0023(6) 0.0081(6) 0.0007(5)
O8 0.0202(8) 0.0234(8) 0.0165(7) -0.0012(6) 0.0052(6) 0.0028(6)
O9 0.0184(8) 0.0270(8) 0.0213(8) -0.0005(7) 0.0060(6) -0.0009(6)
O10 0.0204(8) 0.0204(7) 0.0196(7) 0.0008(6) 0.0048(6) -0.0042(6)
O11 0.0233(8) 0.0116(7) 0.0161(6) 0.0004(6) 0.0072(6) -0.0007(5)
C8 0.0140(10) 0.0210(10) 0.0166(9) -0.0004(8) 0.0039(8) -0.0031(8)
C9 0.0127(9) 0.0180(10) 0.0129(9) -0.0007(8) 0.0023(8) 0.0000(7)
C10 0.0131(9) 0.0180(10) 0.0126(9) -0.0009(8) 0.0041(7) -0.0014(7)
C11 0.0170(10) 0.0220(10) 0.0169(9) -0.0010(9) 0.0027(8) 0.0021(9)
C12 0.0160(10) 0.0330(10) 0.0112(9) -0.0034(9) 0.0044(8) 0.0035(8)
C13 0.0160(10) 0.0320(10) 0.0141(9) -0.0012(9) 0.0058(8) -0.0061(9)
C14 0.0240(10) 0.0130(10) 0.0190(10) 0.0013(8) 0.0053(9) 0.0000(7)
C15 0.0230(10) 0.0160(10) 0.0210(10) -0.0028(9) 0.0062(9) 0.0038(8)
C16 0.0270(10) 0.0280(10) 0.0140(9) -0.0030(10) 0.0060(9) 0.0038(9)
C17 0.0200(10) 0.0320(10) 0.0159(9) -0.0060(10) 0.0066(9) 0.0014(9)
C18 0.0220(10) 0.0350(10) 0.0190(10) 0.0040(10) 0.0090(9) -0.0011(9)
C19 0.0260(10) 0.0260(10) 0.0180(10) 0.0040(10) 0.0046(9) -0.0073(9)
C20 0.0270(10) 0.0140(10) 0.0240(10) 0.0040(9) 0.0065(9) -0.0027(8)
C21 0.0240(10) 0.0130(10) 0.0220(10) -0.0006(9) 0.0065(9) 0.0007(8)
O1 0.0400(10) 0.0390(10) 0.0296(9) -0.0029(9) 0.0137(8) -0.0160(8)
O2 0.0430(10) 0.0189(8) 0.0430(10) 0.0027(8) 0.0102(9) -0.0077(8)
O3 0.0224(8) 0.0245(8) 0.0232(7) 0.0015(7) 0.0052(6) 0.0068(6)
O4 0.0231(8) 0.0234(8) 0.0183(7) -0.0008(6) 0.0091(6) 0.0003(6)
O5 0.085(2) 0.0203(9) 0.0470(10) 0.0130(10) 0.0390(10) 0.0099(8)
O6 0.0430(10) 0.0288(9) 0.0212(8) -0.0069(8) 0.0084(7) 0.0054(7)
N1 0.0185(9) 0.0250(10) 0.0340(10) -0.0026(8) 0.0051(8) -0.0138(9)
N2 0.0290(10) 0.0201(9) 0.0280(10) -0.0018(8) 0.0113(8) 0.0054(8)
C1 0.0140(10) 0.0250(10) 0.0178(9) -0.0048(8) 0.0048(8) -0.0024(8)
C2 0.0150(10) 0.0180(10) 0.0250(10) -0.0009(8) 0.0051(8) -0.0063(8)
C3 0.0130(10) 0.0150(10) 0.0250(10) -0.0013(8) 0.0035(8) 0.0009(8)
C4 0.0120(10) 0.0164(9) 0.0178(9) -0.0019(8) 0.0033(8) 0.0004(8)
C5 0.0140(10) 0.0160(10) 0.0200(10) -0.0011(8) 0.0050(8) -0.0022(8)
C6 0.0170(10) 0.0170(10) 0.0230(10) -0.0018(8) 0.0065(8) 0.0038(8)
C7 0.0110(10) 0.0220(10) 0.0180(10) -0.0017(8) 0.0022(8) 0.0011(8)
O22 0.0218(9) 0.0254(9) 0.0273(8) -0.0037(8) 0.0121(7) -0.0036(7)

loop_
_atom_site_label
_atom_site_fract_x
_atom_site_fract_y
_atom_site_fract_z
_atom_site_U_iso_or_equiv
_atom_site_thermal_displace_type
O7 0.7759(2) 0.1483(2) 0.85950(10) 0.0165(4) Uani
O8 0.9036(2) 0.0920(2) 1.10660(10) 0.0201(4) Uani
O9 0.7704(2) 0.2561(2) 1.20360(10) 0.0222(5) Uani
O10 0.8236(2) 0.4062(2) 1.05740(10) 0.0203(4) Uani
O11 0.7285(2) 0.3141(2) 0.83120(10) 0.0167(4) Uani
C8 0.8208(3) 0.1279(2) 0.6531(2) 0.0173(6) Uani
C9 0.7891(3) 0.1795(2) 0.7476(2) 0.0148(5) Uani
C10 0.7624(3) 0.2714(2) 0.7320(2) 0.0145(5) Uani
C11 0.7659(3) 0.3108(2) 0.6204(2) 0.0191(6) Uani
C12 0.7939(3) 0.2578(2) 0.5236(2) 0.0200(6) Uani
C13 0.8213(3) 0.1683(2) 0.5400(2) 0.0204(6) Uani
C14 0.8237(3) 0.0574(2) 0.8892(2) 0.0189(6) Uani
C15 0.7750(3) 0.0410(2) 1.0091(2) 0.0200(6) Uani
C16 0.8293(4) 0.1011(2) 1.2125(2) 0.0230(6) Uani
C17 0.6742(3) 0.1724(2) 1.1962(2) 0.0223(6) Uani
C18 0.6354(3) 0.3284(2) 1.1757(2) 0.0247(6) Uani
C19 0.7501(4) 0.4103(2) 1.1639(2) 0.0237(6) Uani
C20 0.6815(4) 0.4375(2) 0.9465(2) 0.0219(6) Uani
C21 0.7379(3) 0.4089(2) 0.8334(2) 0.0197(6) Uani
O1 1.3613(3) 0.0807(2) 0.3648(2) 0.0354(6) Uani
O2 1.3940(3) 0.0041(2) 0.5335(2) 0.0355(5) Uani
O3 1.2881(2) 0.1395(2) 0.90410(10) 0.0237(4) Uani
O4 1.2216(2) 0.2852(2) 0.89890(10) 0.0209(4) Uani
O5 1.1720(3) 0.4538(2) 0.5268(2) 0.0466(8) Uani
O6 1.2328(3) 0.3946(2) 0.36590(10) 0.0312(5) Uani
N1 1.3635(3) 0.0736(2) 0.4745(2) 0.0264(6) Uani
N2 1.2203(3) 0.3911(2) 0.4725(2) 0.0251(6) Uani
C1 1.2955(3) 0.23311 0.4740(2) 0.0189(6) Uani
C2 1.3267(3) 0.1542(2) 0.5389(2) 0.0195(6) Uani
C3 1.3228(3) 0.1465(2) 0.6614(2) 0.0181(6) Uani
C4 1.2849(3) 0.2215(2) 0.7227(2) 0.0156(5) Uani
C5 1.2533(3) 0.3026(2) 0.6615(2) 0.0167(6) Uani
C6 1.2602(3) 0.3060(2) 0.5391(2) 0.0189(6) Uani
C7 1.2673(3) 0.2111(2) 0.8522(2) 0.0174(6) Uani
O22 1.1016(2) 0.2578(2) 1.0873(2) 0.0238(5) Uani
H81 0.841(3) 0.066(2) 0.669(2) 0.015(5) Uiso
H111 0.748(3) 0.3730(10) 0.613(2) 0.013(5) Uiso
H121 0.791(4) 0.285(2) 0.452(2) 0.024(6) Uiso
H131 0.843(3) 0.131(2) 0.476(2) 0.024(6) Uiso
H141 0.968(3) 0.0500(10) 0.896(2) 0.016(6) Uiso
H142 0.751(4) 0.021(2) 0.826(2) 0.021(6) Uiso
H151 0.793(3) -0.019(2) 1.028(2) 0.022(6) Uiso
H152 0.637(3) 0.0600(10) 1.001(2) 0.010(5) Uiso
H161 0.770(4) 0.046(2) 1.231(2) 0.024(6) Uiso
H162 0.940(4) 0.112(2) 1.278(2) 0.020(6) Uiso
H171 0.574(3) 0.1650(10) 1.115(2) 0.016(5) Uiso
H172 0.611(4) 0.171(2) 1.267(2) 0.029(6) Uiso
H181 0.526(3) 0.314(2) 1.091(2) 0.021(6) Uiso
H182 0.576(3) 0.337(2) 1.243(2) 0.027(6) Uiso
H191 0.863(4) 0.414(2) 1.233(2) 0.029(7) Uiso
H192 0.679(3) 0.461(2) 1.160(2) 0.015(6) Uiso
H201 0.675(3) 0.503(2) 0.949(2) 0.018(6) Uiso
H202 0.548(3) 0.410(2) 0.939(2) 0.021(6) Uiso
H211 0.868(4) 0.426(2) 0.836(2) 0.021(6) Uiso
H212 0.641(3) 0.4350(10) 0.759(2) 0.016(6) Uiso
H11 1.293(3) 0.237(2) 0.386(2) 0.021(6) Uiso
H31 1.341(3) 0.091(2) 0.703(2) 0.011(5) Uiso
H41 1.187(4) 0.272(2) 0.960(2) 0.029(7) Uiso
H51 1.222(3) 0.355(2) 0.699(2) 0.022(6) Uiso
H221 1.009(4) 0.294(2) 1.084(2) 0.039(8) Uiso
H222 1.044(5) 0.212(3) 1.083(3) 0.060(10) Uiso

loop_
_atom_type_symbol
_atom_type_scat_dispersion_real
_atom_type_scat_dispersion_imag
_atom_type_scat_source
C 0.002 0.002 International_Tables_Vol_IV_Table_2.2B
H 0 0 International_Tables_Vol_IV_Table_2.2B
N 0.004 0.003 International_Tables_Vol_IV_Table_2.2B
O 0.008 0.006 International_Tables_Vol_IV_Table_2.2B

loop_
_geom_angle_atom_site_label_1
_geom_angle_atom_site_label_2
_geom_angle_atom_site_label_3
_geom_angle_site_symmetry_1
_geom_angle_site_symmetry_2
_geom_angle_site_symmetry_3
_geom_angle
_geom_angle_publ_flag
C9 O7 C14 . . . 118.0(2) yes
C15 O8 C16 . . . 112.2(2) yes
C17 O9 C18 . . . 112.8(2) yes
C19 O10 C20 . . . 112.0(2) yes
C10 O11 C21 . . . 117.9(2) yes
C9 C8 C13 . . . 119.2(3) yes
O7 C9 C8 . . . 125.2(3) yes
O7 C9 C10 . . . 114.3(2) yes
C8 C9 C10 . . . 120.5(2) yes
O11 C10 C9 . . . 114.5(2) yes
O11 C10 C11 . . . 125.6(3) yes
C9 C10 C11 . . . 119.8(2) yes
C10 C11 C12 . . . 119.5(3) yes
C11 C12 C13 . . . 120.3(2) yes
C8 C13 C12 . . . 120.7(2) yes
O7 C14 C15 . . . 105.4(2) yes
O8 C15 C14 . . . 109.5(2) yes
O8 C16 C17 . . . 113.3(2) yes
O9 C17 C16 . . . 107.9(2) yes
O9 C18 C19 . . . 107.7(2) yes
O10 C19 C18 . . . 111.9(2) yes
O10 C20 C21 . . . 110.2(2) yes
O11 C21 C20 . . . 106.3(2) yes
C9 C8 H81 . . . 117.0(10) no
C13 C8 H81 . . . 124.0(10) no
C10 C11 H111 . . . 118.0(10) no
C12 C11 H111 . . . 123.0(10) no
C11 C12 H121 . . . 117(2) no
C13 C12 H121 . . . 123(2) no
C8 C13 H131 . . . 117(2) no
C12 C13 H131 . . . 122(2) no
O7 C14 H141 . . . 106.9(9) no
O7 C14 H142 . . . 111(2) no
C15 C14 H141 . . . 114.0(10) no
C15 C14 H142 . . . 111(2) no
H141 C14 H142 . . . 109(2) no
O8 C15 H151 . . . 110.0(10) no
O8 C15 H152 . . . 108.0(10) no
C14 C15 H151 . . . 108.0(10) no
C14 C15 H152 . . . 110.0(10) no
H151 C15 H152 . . . 112(2) no
O8 C16 H161 . . . 112.0(10) no
O8 C16 H162 . . . 104(2) no
C17 C16 H161 . . . 107(2) no
C17 C16 H162 . . . 113(2) no
H161 C16 H162 . . . 108(2) no
O9 C17 H171 . . . 111.0(10) no
O9 C17 H172 . . . 106(2) no
C16 C17 H171 . . . 110.0(10) no
C16 C17 H172 . . . 111(2) no
H171 C17 H172 . . . 111(2) no
O9 C18 H181 . . . 108(2) no
O9 C18 H182 . . . 110(2) no
C19 C18 H181 . . . 111(2) no
C19 C18 H182 . . . 109(2) no
H181 C18 H182 . . . 111(2) no
O10 C19 H191 . . . 105(2) no
O10 C19 H192 . . . 109.0(10) no
C18 C19 H191 . . . 109(2) no
C18 C19 H192 . . . 113(2) no
H191 C19 H192 . . . 108(2) no
O10 C20 H201 . . . 109.0(10) no
O10 C20 H202 . . . 110.0(10) no
C21 C20 H201 . . . 110.0(10) no
C21 C20 H202 . . . 106.0(10) no
H201 C20 H202 . . . 111(2) no
O11 C21 H211 . . . 108(2) no
O11 C21 H212 . . . 111.0(10) no
C20 C21 H211 . . . 113.0(10) no
C20 C21 H212 . . . 108.0(10) no
H211 C21 H212 . . . 110(2) no
O1 N1 O2 . . . 124.3(3) yes
O1 N1 C2 . . . 117.6(3) yes
O2 N1 C2 . . . 118.1(2) yes
O5 N2 O6 . . . 124.1(3) yes
O5 N2 C6 . . . 117.6(2) yes
O6 N2 C6 . . . 118.3(3) yes
C2 C1 C6 . . . 115.8(2) yes
N1 C2 C1 . . . 118.6(2) yes
N1 C2 C3 . . . 118.2(3) yes
C1 C2 C3 . . . 123.2(2) yes
C2 C3 C4 . . . 118.9(3) yes
C3 C4 C5 . . . 120.1(2) yes
C3 C4 C7 . . . 118.3(2) yes
C5 C4 C7 . . . 121.5(2) yes
C4 C5 C6 . . . 118.3(3) yes
N2 C6 C1 . . . 117.7(2) yes
N2 C6 C5 . . . 118.5(2) yes
C1 C6 C5 . . . 123.7(3) yes
O3 C7 O4 . . . 125.2(2) yes
O3 C7 C4 . . . 121.5(2) yes
O4 C7 C4 . . . 113.3(2) yes
C7 O4 H41 . . . 107(2) no
C2 C1 H11 . . . 122(2) no
C6 C1 H11 . . . 122(2) no
C2 C3 H31 . . . 121.0(10) no
C4 C3 H31 . . . 120.0(10) no
C4 C5 H51 . . . 123.0(10) no
C6 C5 H51 . . . 119.0(10) no
H221 O22 H222 . . . 100(3) no

loop_
_geom_bond_atom_site_label_1
_geom_bond_atom_site_label_2
_geom_bond_site_symmetry_1
_geom_bond_site_symmetry_2
_geom_bond_distance
_geom_bond_publ_flag
O7 C9 . . 1.366(3) yes
O7 C14 . . 1.429(4) yes
O8 C15 . . 1.426(3) yes
O8 C16 . . 1.436(3) yes
O9 C17 . . 1.426(4) yes
O9 C18 . . 1.423(4) yes
O10 C19 . . 1.434(3) yes
O10 C20 . . 1.431(3) yes
O11 C10 . . 1.364(3) yes
O11 C21 . . 1.432(4) yes
C8 C9 . . 1.383(3) yes
C8 C13 . . 1.406(3) yes
C9 C10 . . 1.404(4) yes
C10 C11 . . 1.390(3) yes
C11 C12 . . 1.406(3) yes
C12 C13 . . 1.369(4) yes
C14 C15 . . 1.500(3) yes
C16 C17 . . 1.509(4) yes
C18 C19 . . 1.505(4) yes
C20 C21 . . 1.497(3) yes
C8 H81 . . 0.95(3) no
C11 H111 . . 0.95(2) no
C12 H121 . . 0.90(2) no
C13 H131 . . 0.96(3) no
C14 H141 . . 1.01(2) no
C14 H142 . . 0.92(3) no
C15 H151 . . 0.93(3) no
C15 H152 . . 1.00(2) no
C16 H161 . . 0.98(3) no
C16 H162 . . 0.92(3) no
C17 H171 . . 0.98(2) no
C17 H172 . . 1.02(3) no
C18 H181 . . 1.06(2) no
C18 H182 . . 0.97(2) no
C19 H191 . . 0.94(2) no
C19 H192 . . 0.91(3) no
C20 H201 . . 0.99(3) no
C20 H202 . . 1.01(2) no
C21 H211 . . 0.95(3) no
C21 H212 . . 0.99(2) no
O1 N1 . . 1.228(3) yes
O2 N1 . . 1.225(4) yes
O3 C7 . . 1.215(4) yes
O4 C7 . . 1.314(4) yes
O5 N2 . . 1.226(4) yes
O6 N2 . . 1.223(3) yes
N1 C2 . . 1.475(4) yes
N2 C6 . . 1.470(4) yes
C1 C2 . . 1.379(3) yes
C1 C6 . . 1.382(3) yes
C2 C3 . . 1.384(3) yes
C3 C4 . . 1.389(4) yes
C4 C5 . . 1.388(4) yes
C4 C7 . . 1.499(3) yes
C5 C6 . . 1.386(3) yes
O4 H41 . . 0.82(2) no
C1 H11 . . 0.98(2) no
C3 H31 . . 0.95(3) no
C5 H51 . . 0.95(3) no
O22 H221 . . 0.85(3) no
O22 H222 . . 0.80(4) no
